data_7236568
loop_
_publ_author_name
'Li, Tian-yi'
'Meyer, Toni'
'Meerheim, Rico'
'H\"oppner, Marco'
'K\"orner, Christian'
'Vandewal, Koen'
'Zeika, Olaf'
'Leo, Karl'

_publ_section_title
;
 Aza-BODIPY dyes with heterocyclic substituents and their derivatives
 bearing a cyanide co-ligand: NIR donor materials for vacuum-processed
 solar cells
;
_journal_issue 21
_journal_name_full 'Journal of Materials Chemistry A'
_journal_page_first 10696
_journal_paper_doi 10.1039/C7TA02133J
_journal_volume 5
_journal_year 2017
_chemical_formula_moiety 'C30 H30 B F2 N3 S2 Si2'
_chemical_formula_sum 'C30 H30 B F2 N3 S2 Si2'
_chemical_formula_weight 601.68
_space_group_crystal_system triclinic
_space_group_IT_number 2
_space_group_name_Hall '-P 1'
_space_group_name_H-M_alt 'P -1'
_atom_sites_solution_hydrogens geom
_audit_creation_date 2015-11-27
_audit_creation_method
;
Olex2 1.2
(compiled 2015.09.30 svn.r3233 for OlexSys, GUI svn.r5103)
;
_audit_update_record
;
2016-03-24 deposited with the CCDC.
2017-04-29 downloaded from the CCDC.
;
_cell_angle_alpha 104.995(7)
_cell_angle_beta 111.124(6)
_cell_angle_gamma 91.603(7)
_cell_formula_units_Z 2
_cell_length_a 10.3714(19)
_cell_length_b 11.612(2)
_cell_length_c 13.514(3)
_cell_measurement_reflns_used 4390
_cell_measurement_temperature 200
_cell_measurement_theta_max 28.191
_cell_measurement_theta_min 2.612
_cell_volume 1453.1(5)
_computing_cell_refinement 'SAINT v8.34A (Bruker, 2013)'
_computing_data_collection 'Bruker APEX2'
_computing_data_reduction 'SAINT v8.34A (Bruker, 2013)'
_computing_molecular_graphics 'Olex2 (Dolomanov et al., 2009)'
_computing_publication_material 'Olex2 (Dolomanov et al., 2009)'
_computing_structure_refinement 'ShelXL (Sheldrick, 2015)'
_computing_structure_solution 'ShelXT (Sheldrick, 2015)'
_diffrn_ambient_temperature 200
_diffrn_detector 'Bruker APEX2 area detector'
_diffrn_detector_area_resol_mean 7.9
_diffrn_detector_type 'CCD area detector'
_diffrn_measured_fraction_theta_full 0.994
_diffrn_measured_fraction_theta_max 0.994
_diffrn_measurement_device_type 'Bruker SMART APEX2 area detector'
_diffrn_measurement_method '\f and \w scans'
_diffrn_radiation_monochromator graphite
_diffrn_radiation_probe x-ray
_diffrn_radiation_type MoK\a
_diffrn_radiation_wavelength 0.71073
_diffrn_reflns_av_R_equivalents 0.0340
_diffrn_reflns_av_unetI/netI 0.0422
_diffrn_reflns_Laue_measured_fraction_full 0.994
_diffrn_reflns_Laue_measured_fraction_max 0.994
_diffrn_reflns_limit_h_max 13
_diffrn_reflns_limit_h_min -12
_diffrn_reflns_limit_k_max 15
_diffrn_reflns_limit_k_min -15
_diffrn_reflns_limit_l_max 17
_diffrn_reflns_limit_l_min -17
_diffrn_reflns_number 22037
_diffrn_reflns_point_group_measured_fraction_full 0.994
_diffrn_reflns_point_group_measured_fraction_max 0.994
_diffrn_reflns_theta_full 28.000
_diffrn_reflns_theta_max 27.997
_diffrn_reflns_theta_min 1.687
_diffrn_source 'sealed X-ray tube'
_diffrn_source_target Mo
_diffrn_standards_number 0
_exptl_absorpt_coefficient_mu 0.305
_exptl_absorpt_correction_T_max 0.7461
_exptl_absorpt_correction_T_min 0.6917
_exptl_absorpt_correction_type multi-scan
_exptl_absorpt_process_details 'SADABS 2014/5'
_exptl_crystal_colour 'dark violet'
_exptl_crystal_colour_modifier dark
_exptl_crystal_colour_primary violet
_exptl_crystal_density_diffrn 1.375
_exptl_crystal_description block
_exptl_crystal_F_000 628
_exptl_crystal_recrystallization_method 'The material was crystallised by sublimation'
_exptl_crystal_size_max 0.197
_exptl_crystal_size_mid 0.166
_exptl_crystal_size_min 0.086
_refine_diff_density_max 0.321
_refine_diff_density_min -0.261
_refine_diff_density_rms 0.052
_refine_ls_extinction_method none
_refine_ls_goodness_of_fit_ref 1.034
_refine_ls_hydrogen_treatment constr
_refine_ls_matrix_type full
_refine_ls_number_parameters 367
_refine_ls_number_reflns 6984
_refine_ls_number_restraints 0
_refine_ls_restrained_S_all 1.034
_refine_ls_R_factor_all 0.0672
_refine_ls_R_factor_gt 0.0426
_refine_ls_shift/su_max 0.001
_refine_ls_shift/su_mean 0.000
_refine_ls_structure_factor_coef Fsqd
_refine_ls_weighting_details 'w=1/[\s^2^(Fo^2^)+(0.0527P)^2^+0.2179P] where P=(Fo^2^+2Fc^2^)/3'
_refine_ls_weighting_scheme calc
_refine_ls_wR_factor_gt 0.0998
_refine_ls_wR_factor_ref 0.1125
_reflns_Friedel_coverage 0.000
_reflns_number_gt 4972
_reflns_number_total 6984
_reflns_threshold_expression 'I > 2\s(I)'
_cod_data_source_file c7ta02133j2.cif
_cod_data_source_block jh_lty_3
_cod_database_code 7236568
_shelxl_version_number 2013-4
_shelx_space_group_comment
;
The symmetry employed for this shelxl refinement is uniquely defined
by the following loop, which should always be used as a source of
symmetry information in preference to the above space-group names.
They are only intended as comments.
;
_olex2_refinement_description
;
1. Fixed Uiso
 At 1.2 times of:
  All C(H) groups
 At 1.5 times of:
  All C(H,H,H) groups
2.a Aromatic/amide H refined with riding coordinates:
 C3(H3), C4(H4), C5(H5), C6(H6), C10(H10), C11(H11), C18(H18), C19(H19),
 C20(H20), C21(H21), C25(H25), C26(H26)
2.b Idealised Me refined as rotating group:
 C13(H13A,H13B,H13C), C14(H14A,H14B,H14C), C15(H15A,H15B,H15C), C28(H28A,H28B,
 H28C), C29(H29A,H29B,H29C), C30(H30A,H30B,H30C)
;
_olex2_date_sample_data_collection 2015-10-18
_olex2_date_sample_submission 2015-10-07
_olex2_diffrn_ambient_temperature_device 'Oxford Cryosystems'
_olex2_exptl_crystal_mounting_method 'The crystal was mounted on a glass fibre with two-component glue'
_olex2_submission_original_sample_id LTY-3
_olex2_submission_special_instructions 'No special instructions were received'

loop_
_space_group_symop_operation_xyz
'x, y, z'
'-x, -y, -z'

loop_
_atom_site_label
_atom_site_type_symbol
_atom_site_fract_x
_atom_site_fract_y
_atom_site_fract_z
_atom_site_U_iso_or_equiv
_atom_site_adp_type
_atom_site_occupancy
_atom_site_site_symmetry_order
_atom_site_calc_flag
_atom_site_refinement_flags_posn
H3 H -0.0464 0.2432 -0.0721 0.049 Uiso 1 1 calc R
H4 H -0.2833 0.2197 -0.1797 0.055 Uiso 1 1 calc R
H5 H -0.4274 0.3495 -0.1266 0.052 Uiso 1 1 calc R
H6 H -0.3410 0.5079 0.0349 0.047 Uiso 1 1 calc R
H10 H 0.0292 0.6885 0.4087 0.043 Uiso 1 1 calc R
H11 H -0.0930 0.8561 0.4575 0.045 Uiso 1 1 calc R
H13A H -0.3592 0.9567 0.1185 0.081 Uiso 1 1 calc GR
H13B H -0.4801 1.0184 0.1508 0.081 Uiso 1 1 calc GR
H13C H -0.4911 0.8749 0.1108 0.081 Uiso 1 1 calc GR
H14A H -0.5009 0.8339 0.3264 0.071 Uiso 1 1 calc GR
H14B H -0.5253 0.9722 0.3532 0.071 Uiso 1 1 calc GR
H14C H -0.4025 0.9280 0.4412 0.071 Uiso 1 1 calc GR
H15A H -0.1910 1.0973 0.4611 0.078 Uiso 1 1 calc GR
H15B H -0.2786 1.1603 0.3704 0.078 Uiso 1 1 calc GR
H15C H -0.1439 1.1017 0.3615 0.078 Uiso 1 1 calc GR
H18 H 0.4194 0.2611 0.0716 0.050 Uiso 1 1 calc R
H19 H 0.6549 0.2450 0.1159 0.056 Uiso 1 1 calc R
H20 H 0.8226 0.3721 0.2767 0.056 Uiso 1 1 calc R
H21 H 0.7600 0.5198 0.3973 0.049 Uiso 1 1 calc R
H25 H 0.3768 0.6726 0.5266 0.042 Uiso 1 1 calc R
H26 H 0.5376 0.8151 0.6961 0.044 Uiso 1 1 calc R
H28A H 0.8994 0.9953 0.6342 0.071 Uiso 1 1 calc GR
H28B H 0.9555 1.0830 0.7581 0.071 Uiso 1 1 calc GR
H28C H 0.7929 1.0637 0.6819 0.071 Uiso 1 1 calc GR
H29A H 0.7229 0.9841 0.8594 0.078 Uiso 1 1 calc GR
H29B H 0.8857 1.0049 0.9351 0.078 Uiso 1 1 calc GR
H29C H 0.7957 0.8767 0.9016 0.078 Uiso 1 1 calc GR
H30A H 0.9926 0.7548 0.8101 0.085 Uiso 1 1 calc GR
H30B H 1.0872 0.8761 0.8295 0.085 Uiso 1 1 calc GR
H30C H 1.0166 0.7838 0.7080 0.085 Uiso 1 1 calc GR
B1 B 0.2098(2) 0.5828(2) 0.31899(18) 0.0312(5) Uani 1 1 d .
C1 C 0.0832(2) 0.42825(17) 0.12882(16) 0.0335(4) Uani 1 1 d .
C2 C -0.0525(2) 0.39150(17) 0.04666(16) 0.0346(4) Uani 1 1 d .
C3 C -0.1051(2) 0.29688(19) -0.05017(17) 0.0412(5) Uani 1 1 d .
C4 C -0.2447(2) 0.2837(2) -0.11289(18) 0.0459(6) Uani 1 1 d .
C5 C -0.3310(2) 0.36163(19) -0.08116(17) 0.0434(5) Uani 1 1 d .
C6 C -0.2808(2) 0.45537(19) 0.01375(17) 0.0390(5) Uani 1 1 d .
C7 C -0.1385(2) 0.47169(17) 0.07877(16) 0.0334(4) Uani 1 1 d .
C8 C -0.0520(2) 0.55632(17) 0.18168(16) 0.0330(4) Uani 1 1 d .
C9 C -0.0943(2) 0.65652(17) 0.24443(16) 0.0325(4) Uani 1 1 d .
C10 C -0.0451(2) 0.71257(18) 0.35567(17) 0.0359(5) Uani 1 1 d .
C11 C -0.1154(2) 0.80877(19) 0.38318(17) 0.0379(5) Uani 1 1 d .
C12 C -0.2183(2) 0.82996(18) 0.29613(17) 0.0363(5) Uani 1 1 d .
C13 C -0.4271(3) 0.9499(2) 0.15234(19) 0.0543(6) Uani 1 1 d .
C14 C -0.4548(2) 0.9171(2) 0.3622(2) 0.0474(6) Uani 1 1 d .
C15 C -0.2240(2) 1.0941(2) 0.3826(2) 0.0522(6) Uani 1 1 d .
C16 C 0.3171(2) 0.43057(17) 0.20665(16) 0.0336(4) Uani 1 1 d .
C17 C 0.4500(2) 0.40103(17) 0.20973(16) 0.0350(4) Uani 1 1 d .
C18 C 0.4878(2) 0.31318(19) 0.13736(18) 0.0414(5) Uani 1 1 d .
C19 C 0.6264(3) 0.3044(2) 0.16399(19) 0.0463(6) Uani 1 1 d .
C20 C 0.7269(3) 0.3807(2) 0.26025(19) 0.0464(5) Uani 1 1 d .
C21 C 0.6907(2) 0.46806(19) 0.33180(19) 0.0409(5) Uani 1 1 d .
C22 C 0.5495(2) 0.47914(18) 0.30614(16) 0.0338(4) Uani 1 1 d .
C23 C 0.4748(2) 0.55496(17) 0.36212(16) 0.0311(4) Uani 1 1 d .
C24 C 0.5326(2) 0.64304(17) 0.46788(16) 0.0314(4) Uani 1 1 d .
C25 C 0.4724(2) 0.69229(18) 0.54062(16) 0.0347(4) Uani 1 1 d .
C26 C 0.5648(2) 0.77446(18) 0.63764(17) 0.0364(5) Uani 1 1 d .
C27 C 0.6973(2) 0.79180(17) 0.64176(16) 0.0337(4) Uani 1 1 d .
C28 C 0.8776(2) 1.02475(19) 0.7004(2) 0.0475(6) Uani 1 1 d .
C29 C 0.8087(3) 0.9465(2) 0.87648(18) 0.0522(6) Uani 1 1 d .
C30 C 1.0046(2) 0.8189(2) 0.7778(2) 0.0565(7) Uani 1 1 d .
N1 N 0.07966(17) 0.52674(13) 0.21033(13) 0.0304(4) Uani 1 1 d .
N2 N 0.33545(17) 0.52466(13) 0.29951(13) 0.0308(4) Uani 1 1 d .
N3 N 0.19680(18) 0.38214(14) 0.12670(13) 0.0346(4) Uani 1 1 d .
F1 F 0.23323(11) 0.70435(9) 0.34077(9) 0.0335(3) Uani 1 1 d .
F2 F 0.18765(12) 0.55172(10) 0.40351(9) 0.0373(3) Uani 1 1 d .
Si1 Si -0.33441(6) 0.94923(5) 0.29768(5) 0.03799(15) Uani 1 1 d .
Si2 Si 0.84944(6) 0.89757(5) 0.75126(5) 0.03696(15) Uani 1 1 d .
S1 S -0.22798(6) 0.72719(5) 0.17700(4) 0.04077(14) Uani 1 1 d .
S2 S 0.70629(5) 0.70208(5) 0.52368(4) 0.03893(14) Uani 1 1 d .

loop_
_atom_site_aniso_label
_atom_site_aniso_U_11
_atom_site_aniso_U_22
_atom_site_aniso_U_33
_atom_site_aniso_U_23
_atom_site_aniso_U_13
_atom_site_aniso_U_12
B1 0.0329(11) 0.0297(11) 0.0297(11) 0.0059(9) 0.0122(9) 0.0067(9)
C1 0.0399(11) 0.0263(9) 0.0322(10) 0.0049(8) 0.0137(9) 0.0045(8)
C2 0.0412(11) 0.0289(10) 0.0318(10) 0.0082(8) 0.0124(9) 0.0017(8)
C3 0.0507(13) 0.0333(11) 0.0347(11) 0.0038(9) 0.0152(10) 0.0014(10)
C4 0.0528(14) 0.0386(12) 0.0344(11) 0.0004(10) 0.0110(10) -0.0071(10)
C5 0.0418(12) 0.0425(12) 0.0370(11) 0.0081(10) 0.0080(10) -0.0050(10)
C6 0.0373(11) 0.0345(11) 0.0383(11) 0.0064(9) 0.0098(9) -0.0023(9)
C7 0.0365(11) 0.0291(10) 0.0317(10) 0.0066(8) 0.0114(9) 0.0008(8)
C8 0.0336(10) 0.0295(10) 0.0339(10) 0.0082(8) 0.0114(9) 0.0020(8)
C9 0.0275(10) 0.0318(10) 0.0355(10) 0.0074(8) 0.0104(8) 0.0029(8)
C10 0.0297(10) 0.0402(11) 0.0349(10) 0.0068(9) 0.0118(9) 0.0063(9)
C11 0.0315(11) 0.0423(12) 0.0366(11) 0.0043(9) 0.0142(9) 0.0054(9)
C12 0.0294(10) 0.0363(11) 0.0388(11) 0.0022(9) 0.0139(9) 0.0046(8)
C13 0.0535(15) 0.0584(15) 0.0473(13) 0.0133(12) 0.0156(12) 0.0179(12)
C14 0.0363(12) 0.0512(14) 0.0559(14) 0.0141(12) 0.0192(11) 0.0135(10)
C15 0.0405(13) 0.0431(13) 0.0648(16) 0.0045(12) 0.0185(12) 0.0035(10)
C16 0.0412(11) 0.0272(9) 0.0337(10) 0.0085(8) 0.0158(9) 0.0094(8)
C17 0.0441(12) 0.0299(10) 0.0358(10) 0.0120(9) 0.0184(9) 0.0123(9)
C18 0.0546(14) 0.0353(11) 0.0391(11) 0.0103(9) 0.0231(11) 0.0151(10)
C19 0.0602(15) 0.0419(12) 0.0491(13) 0.0141(11) 0.0330(12) 0.0241(11)
C20 0.0479(13) 0.0461(13) 0.0536(14) 0.0154(11) 0.0272(12) 0.0196(11)
C21 0.0438(12) 0.0385(11) 0.0449(12) 0.0123(10) 0.0214(10) 0.0139(10)
C22 0.0382(11) 0.0326(10) 0.0359(10) 0.0127(9) 0.0175(9) 0.0121(8)
C23 0.0329(10) 0.0303(10) 0.0346(10) 0.0139(8) 0.0144(9) 0.0098(8)
C24 0.0326(10) 0.0287(9) 0.0349(10) 0.0117(8) 0.0130(9) 0.0099(8)
C25 0.0316(10) 0.0377(11) 0.0341(10) 0.0082(9) 0.0134(9) 0.0049(8)
C26 0.0361(11) 0.0383(11) 0.0351(10) 0.0089(9) 0.0152(9) 0.0068(9)
C27 0.0352(11) 0.0299(10) 0.0361(10) 0.0099(8) 0.0130(9) 0.0088(8)
C28 0.0480(13) 0.0363(11) 0.0561(14) 0.0080(11) 0.0214(12) 0.0033(10)
C29 0.0435(13) 0.0615(15) 0.0431(13) 0.0059(12) 0.0137(11) -0.0004(11)
C30 0.0386(13) 0.0654(16) 0.0736(17) 0.0321(14) 0.0213(13) 0.0175(12)
N1 0.0336(9) 0.0249(8) 0.0315(8) 0.0056(7) 0.0126(7) 0.0059(7)
N2 0.0351(9) 0.0256(8) 0.0320(8) 0.0066(7) 0.0139(7) 0.0076(7)
N3 0.0417(10) 0.0276(8) 0.0341(9) 0.0070(7) 0.0152(8) 0.0072(7)
F1 0.0343(6) 0.0271(6) 0.0353(6) 0.0051(5) 0.0115(5) 0.0061(5)
F2 0.0383(6) 0.0418(6) 0.0346(6) 0.0127(5) 0.0158(5) 0.0070(5)
Si1 0.0299(3) 0.0372(3) 0.0407(3) 0.0042(3) 0.0111(3) 0.0066(2)
Si2 0.0299(3) 0.0373(3) 0.0409(3) 0.0092(3) 0.0116(3) 0.0055(2)
S1 0.0364(3) 0.0398(3) 0.0360(3) 0.0029(2) 0.0074(2) 0.0103(2)
S2 0.0328(3) 0.0388(3) 0.0437(3) 0.0054(2) 0.0173(2) 0.0060(2)

loop_
_atom_type_symbol
_atom_type_description
_atom_type_scat_dispersion_real
_atom_type_scat_dispersion_imag
_atom_type_scat_source
C C 0.0033 0.0016 'International Tables Vol C Tables 4.2.6.8 and 6.1.1.4'
H H 0.0000 0.0000 'International Tables Vol C Tables 4.2.6.8 and 6.1.1.4'
B B 0.0013 0.0007 'International Tables Vol C Tables 4.2.6.8 and 6.1.1.4'
F F 0.0171 0.0103 'International Tables Vol C Tables 4.2.6.8 and 6.1.1.4'
N N 0.0061 0.0033 'International Tables Vol C Tables 4.2.6.8 and 6.1.1.4'
S S 0.1246 0.1234 'International Tables Vol C Tables 4.2.6.8 and 6.1.1.4'
Si Si 0.0817 0.0704 'International Tables Vol C Tables 4.2.6.8 and 6.1.1.4'

loop_
_geom_angle_atom_site_label_1
_geom_angle_atom_site_label_2
_geom_angle_atom_site_label_3
_geom_angle
N2 B1 N1 106.09(15)
F1 B1 N1 111.13(17)
F1 B1 N2 110.10(16)
F1 B1 F2 111.45(17)
F2 B1 N1 107.97(16)
F2 B1 N2 109.95(16)
N1 C1 C2 108.60(18)
N3 C1 C2 126.59(18)
N3 C1 N1 124.71(18)
C3 C2 C1 131.5(2)
C3 C2 C7 121.44(19)
C7 C2 C1 107.07(17)
C2 C3 H3 121.2
C4 C3 H3 121.2
C4 C3 C2 117.5(2)
C3 C4 H4 119.3
C3 C4 C5 121.5(2)
C5 C4 H4 119.3
C4 C5 H5 119.1
C6 C5 H5 119.1
C6 C5 C4 121.7(2)
C5 C6 H6 121.0
C5 C6 C7 118.0(2)
C7 C6 H6 121.0
C2 C7 C8 106.81(18)
C6 C7 C2 119.82(18)
C6 C7 C8 133.3(2)
C7 C8 C9 126.64(19)
N1 C8 C7 108.36(17)
N1 C8 C9 124.99(17)
C8 C9 S1 119.62(15)
C10 C9 C8 131.1(2)
C10 C9 S1 109.28(16)
C9 C10 H10 123.6
C9 C10 C11 112.89(19)
C11 C10 H10 123.6
C10 C11 H11 122.4
C12 C11 H11 122.4
C12 C11 C10 115.14(19)
C11 C12 Si1 128.37(16)
C11 C12 S1 108.91(16)
S1 C12 Si1 122.73(12)
H13A C13 H13B 109.5
H13A C13 H13C 109.5
H13B C13 H13C 109.5
Si1 C13 H13A 109.5
Si1 C13 H13B 109.5
Si1 C13 H13C 109.5
H14A C14 H14B 109.5
H14A C14 H14C 109.5
H14B C14 H14C 109.5
Si1 C14 H14A 109.5
Si1 C14 H14B 109.5
Si1 C14 H14C 109.5
H15A C15 H15B 109.5
H15A C15 H15C 109.5
H15B C15 H15C 109.5
Si1 C15 H15A 109.5
Si1 C15 H15B 109.5
Si1 C15 H15C 109.5
N2 C16 C17 108.67(17)
N3 C16 C17 126.19(19)
N3 C16 N2 125.03(19)
C18 C17 C16 131.1(2)
C18 C17 C22 121.8(2)
C22 C17 C16 107.13(17)
C17 C18 H18 121.1
C19 C18 H18 121.1
C19 C18 C17 117.7(2)
C18 C19 H19 119.4
C18 C19 C20 121.3(2)
C20 C19 H19 119.4
C19 C20 H20 119.3
C21 C20 H20 119.3
C21 C20 C19 121.4(2)
C20 C21 H21 120.8
C20 C21 C22 118.4(2)
C22 C21 H21 120.8
C17 C22 C23 107.01(18)
C21 C22 C17 119.42(19)
C21 C22 C23 133.50(19)
C24 C23 C22 127.02(18)
N2 C23 C22 108.34(17)
N2 C23 C24 124.55(18)
C23 C24 S2 120.55(15)
C25 C24 C23 130.48(19)
C25 C24 S2 108.96(15)
C24 C25 H25 123.3
C24 C25 C26 113.50(18)
C26 C25 H25 123.3
C25 C26 H26 122.7
C27 C26 H26 122.7
C27 C26 C25 114.56(19)
C26 C27 Si2 128.69(16)
C26 C27 S2 109.04(15)
S2 C27 Si2 122.23(12)
H28A C28 H28B 109.5
H28A C28 H28C 109.5
H28B C28 H28C 109.5
Si2 C28 H28A 109.5
Si2 C28 H28B 109.5
Si2 C28 H28C 109.5
H29A C29 H29B 109.5
H29A C29 H29C 109.5
H29B C29 H29C 109.5
Si2 C29 H29A 109.5
Si2 C29 H29B 109.5
Si2 C29 H29C 109.5
H30A C30 H30B 109.5
H30A C30 H30C 109.5
H30B C30 H30C 109.5
Si2 C30 H30A 109.5
Si2 C30 H30B 109.5
Si2 C30 H30C 109.5
C1 N1 B1 121.85(17)
C8 N1 B1 128.90(16)
C8 N1 C1 109.12(16)
C16 N2 B1 121.79(16)
C23 N2 B1 129.35(16)
C23 N2 C16 108.83(16)
C16 N3 C1 119.46(17)
C13 Si1 C12 107.28(11)
C14 Si1 C12 109.06(10)
C14 Si1 C13 112.36(12)
C14 Si1 C15 108.87(11)
C15 Si1 C12 107.92(10)
C15 Si1 C13 111.22(12)
C28 Si2 C27 108.25(10)
C28 Si2 C29 111.85(12)
C28 Si2 C30 109.39(12)
C29 Si2 C27 107.52(10)
C30 Si2 C27 108.87(11)
C30 Si2 C29 110.85(12)
C12 S1 C9 93.78(10)
C27 S2 C24 93.94(10)

loop_
_geom_bond_atom_site_label_1
_geom_bond_atom_site_label_2
_geom_bond_distance
C1 C2 1.411(3)
C2 C3 1.387(3)
C2 C7 1.403(3)
C3 H3 0.9500
C3 C4 1.369(3)
C4 H4 0.9500
C4 C5 1.388(3)
C5 H5 0.9500
C5 C6 1.366(3)
C6 H6 0.9500
C6 C7 1.396(3)
C7 C8 1.431(3)
C8 C9 1.432(3)
C9 C10 1.366(3)
C10 H10 0.9500
C10 C11 1.394(3)
C11 H11 0.9500
C11 C12 1.357(3)
C13 H13A 0.9800
C13 H13B 0.9800
C13 H13C 0.9800
C14 H14A 0.9800
C14 H14B 0.9800
C14 H14C 0.9800
C15 H15A 0.9800
C15 H15B 0.9800
C15 H15C 0.9800
C16 C17 1.418(3)
C17 C18 1.390(3)
C17 C22 1.397(3)
C18 H18 0.9500
C18 C19 1.365(3)
C19 H19 0.9500
C19 C20 1.393(3)
C20 H20 0.9500
C20 C21 1.372(3)
C21 H21 0.9500
C21 C22 1.396(3)
C22 C23 1.436(3)
C23 C24 1.428(3)
C24 C25 1.361(3)
C25 H25 0.9500
C25 C26 1.394(3)
C26 H26 0.9500
C26 C27 1.362(3)
C28 H28A 0.9800
C28 H28B 0.9800
C28 H28C 0.9800
C29 H29A 0.9800
C29 H29B 0.9800
C29 H29C 0.9800
C30 H30A 0.9800
C30 H30B 0.9800
C30 H30C 0.9800
N1 B1 1.559(3)
N1 C1 1.379(2)
N1 C8 1.359(2)
N2 B1 1.558(3)
N2 C16 1.383(2)
N2 C23 1.366(2)
N3 C1 1.314(3)
N3 C16 1.310(2)
F1 B1 1.360(2)
F2 B1 1.373(2)
Si1 C12 1.861(2)
Si1 C13 1.852(2)
Si1 C14 1.840(2)
Si1 C15 1.845(2)
Si2 C27 1.859(2)
Si2 C28 1.839(2)
Si2 C29 1.843(2)
Si2 C30 1.841(2)
S1 C9 1.722(2)
S1 C12 1.706(2)
S2 C24 1.723(2)
S2 C27 1.701(2)

loop_
_geom_torsion_atom_site_label_1
_geom_torsion_atom_site_label_2
_geom_torsion_atom_site_label_3
_geom_torsion_atom_site_label_4
_geom_torsion
B1 N1 C1 C2 174.32(16)
B1 N1 C1 N3 -9.2(3)
B1 N1 C8 C7 -174.19(17)
B1 N1 C8 C9 6.5(3)
B1 N2 C16 C17 177.31(16)
B1 N2 C16 N3 0.8(3)
B1 N2 C23 C22 -176.55(17)
B1 N2 C23 C24 6.6(3)
C1 C2 C3 C4 179.0(2)
C1 C2 C7 C6 -178.44(18)
C1 C2 C7 C8 -0.3(2)
C1 N1 B1 N2 11.8(2)
C1 N1 B1 F1 131.44(18)
C1 N1 B1 F2 -106.1(2)
C1 N1 C8 C7 1.6(2)
C1 N1 C8 C9 -177.70(18)
C1 N3 C16 C17 -171.91(19)
C1 N3 C16 N2 4.0(3)
C2 C3 C4 C5 -0.1(3)
C2 C7 C8 C9 178.52(18)
C2 C7 C8 N1 -0.7(2)
C3 C2 C7 C6 1.4(3)
C3 C2 C7 C8 179.46(18)
C3 C4 C5 C6 0.3(3)
C4 C5 C6 C7 0.4(3)
C5 C6 C7 C2 -1.2(3)
C5 C6 C7 C8 -178.7(2)
C6 C7 C8 C9 -3.8(4)
C6 C7 C8 N1 177.0(2)
C7 C2 C3 C4 -0.7(3)
C7 C8 C9 C10 150.8(2)
C7 C8 C9 S1 -30.0(3)
C8 C9 C10 C11 179.48(19)
C8 N1 B1 N2 -172.93(17)
C8 N1 B1 F1 -53.3(3)
C8 N1 B1 F2 69.2(2)
C8 N1 C1 C2 -1.8(2)
C8 N1 C1 N3 174.67(18)
C9 C10 C11 C12 -0.3(3)
C9 S1 C12 C11 -0.01(16)
C9 S1 C12 Si1 179.69(13)
C10 C11 C12 Si1 -179.51(15)
C10 C11 C12 S1 0.2(2)
C12 S1 C9 C8 -179.47(16)
C12 S1 C9 C10 -0.15(16)
C13 Si1 C12 C11 168.84(19)
C13 Si1 C12 S1 -10.79(17)
C14 Si1 C12 C11 -69.2(2)
C14 Si1 C12 S1 111.15(14)
C15 Si1 C12 C11 48.9(2)
C15 Si1 C12 S1 -130.72(14)
C16 C17 C18 C19 -178.5(2)
C16 C17 C22 C21 178.39(18)
C16 C17 C22 C23 0.9(2)
C16 N2 B1 N1 -7.9(2)
C16 N2 B1 F1 -128.28(18)
C16 N2 B1 F2 108.56(19)
C16 N2 C23 C22 1.3(2)
C16 N2 C23 C24 -175.58(17)
C16 N3 C1 C2 176.15(19)
C16 N3 C1 N1 0.3(3)
C17 C18 C19 C20 -0.1(3)
C17 C22 C23 C24 175.41(18)
C17 C22 C23 N2 -1.4(2)
C18 C17 C22 C21 -0.9(3)
C18 C17 C22 C23 -178.43(18)
C18 C19 C20 C21 -0.3(4)
C19 C20 C21 C22 0.1(3)
C20 C21 C22 C17 0.5(3)
C20 C21 C22 C23 177.2(2)
C21 C22 C23 C24 -1.6(4)
C21 C22 C23 N2 -178.4(2)
C22 C17 C18 C19 0.7(3)
C22 C23 C24 C25 -158.1(2)
C22 C23 C24 S2 20.4(3)
C23 C24 C25 C26 178.56(19)
C23 N2 B1 N1 169.68(17)
C23 N2 B1 F1 49.3(3)
C23 N2 B1 F2 -73.8(2)
C23 N2 C16 C17 -0.7(2)
C23 N2 C16 N3 -177.28(18)
C24 C25 C26 C27 0.8(3)
C24 S2 C27 C26 0.84(16)
C24 S2 C27 Si2 -177.12(12)
C25 C26 C27 Si2 176.74(15)
C25 C26 C27 S2 -1.0(2)
C27 S2 C24 C23 -179.24(16)
C27 S2 C24 C25 -0.43(16)
C28 Si2 C27 C26 -104.4(2)
C28 Si2 C27 S2 73.17(15)
C29 Si2 C27 C26 16.7(2)
C29 Si2 C27 S2 -165.82(13)
C30 Si2 C27 C26 136.8(2)
C30 Si2 C27 S2 -45.66(16)
N1 C1 C2 C3 -178.5(2)
N1 C1 C2 C7 1.3(2)
N1 C8 C9 C10 -30.0(3)
N1 C8 C9 S1 149.13(16)
N2 C16 C17 C18 179.1(2)
N2 C16 C17 C22 -0.1(2)
N2 C23 C24 C25 18.2(3)
N2 C23 C24 S2 -163.33(15)
N3 C1 C2 C3 5.1(4)
N3 C1 C2 C7 -175.09(19)
N3 C16 C17 C18 -4.4(4)
N3 C16 C17 C22 176.36(19)
S1 C9 C10 C11 0.3(2)
S2 C24 C25 C26 -0.1(2)
